data_4130337
loop_
_publ_author_name
'Cao, Rui'
'Saracini, Claudio'
'Ginsbach, Jake W.'
'Kieber-Emmons, Matthew T'
'Siegler, Maxime A.'
'Solomon, Edward I.'
'Fukuzumi, Shunichi'
'Karlin, Kenneth D.'

_publ_section_title
;
 Peroxo and Superoxo Moieties Bound to Copper Ion: Electron-Transfer
 Equilibrium with a Small Reorganization Energy.
;
_journal_issue 22
_journal_name_full 'Journal of the American Chemical Society'
_journal_page_first 7055
_journal_page_last 7066
_journal_paper_doi 10.1021/jacs.6b02404
_journal_volume 138
_journal_year 2016
_chemical_formula_moiety 'C38 H44 Cu2 N7 O2, 2(F6 Sb)'
_chemical_formula_sum 'C38 H44 Cu2 F12 N7 O2 Sb2'
_chemical_formula_weight 1229.38
_space_group_crystal_system triclinic
_space_group_IT_number 2
_space_group_name_Hall '-P 1'
_space_group_name_H-M_alt 'P -1'
_atom_sites_solution_hydrogens geom
_atom_sites_solution_primary direct
_atom_sites_solution_secondary difmap
_audit_creation_method SHELXL-2014/7
_cell_angle_alpha 78.4517(14)
_cell_angle_beta 78.6462(14)
_cell_angle_gamma 73.1423(15)
_cell_formula_units_Z 2
_cell_length_a 10.81274(18)
_cell_length_b 11.4439(2)
_cell_length_c 19.1353(3)
_cell_measurement_reflns_used 19461
_cell_measurement_temperature 110(2)
_cell_measurement_theta_max 26.32
_cell_measurement_theta_min 1.88
_cell_volume 2195.71(7)
_computing_cell_refinement
;
CrysAlisPro, Oxford Diffraction Ltd.,
Version 1.171.34.44 (release 25-10-2010 CrysAlis171 .NET)
(compiled Oct 25 2010,18:11:34)
;
_computing_data_collection
;
CrysAlisPro, Oxford Diffraction Ltd.,
Version 1.171.34.44 (release 25-10-2010 CrysAlis171 .NET)
(compiled Oct 25 2010,18:11:34)
;
_computing_data_reduction
;
CrysAlisPro, Oxford Diffraction Ltd.,
Version 1.171.34.44 (release 25-10-2010 CrysAlis171 .NET)
(compiled Oct 25 2010,18:11:34)
;
_computing_molecular_graphics 'SHELXTL v6.10 (Sheldrick, 2008)'
_computing_publication_material 'SHELXTL v6.10 (Sheldrick, 2008)'
_computing_structure_refinement 'SHELXL-2014/7 (Sheldrick, 2014)'
_computing_structure_solution 'SHELXS-2014/7 (Sheldrick, 2014)'
_diffrn_ambient_temperature 110(2)
_diffrn_detector_area_resol_mean 15.989
_diffrn_measured_fraction_theta_full 0.999
_diffrn_measured_fraction_theta_max 0.999
_diffrn_measurement_device_type 'Goniometer KM4/Xcalibur, detector: Sapphire3'
_diffrn_measurement_method '\w scans'
_diffrn_radiation_monochromator graphite
_diffrn_radiation_source 'Enhance (Mo) X-ray Source'
_diffrn_radiation_type MoK\a
_diffrn_radiation_wavelength 0.71073
_diffrn_reflns_av_R_equivalents 0.0549
_diffrn_reflns_av_unetI/netI 0.0500
_diffrn_reflns_Laue_measured_fraction_full 0.999
_diffrn_reflns_Laue_measured_fraction_max 0.999
_diffrn_reflns_limit_h_max 13
_diffrn_reflns_limit_h_min -13
_diffrn_reflns_limit_k_max 14
_diffrn_reflns_limit_k_min -14
_diffrn_reflns_limit_l_max 23
_diffrn_reflns_limit_l_min -23
_diffrn_reflns_number 30479
_diffrn_reflns_point_group_measured_fraction_full 0.999
_diffrn_reflns_point_group_measured_fraction_max 0.999
_diffrn_reflns_theta_full 25.242
_diffrn_reflns_theta_max 25.999
_diffrn_reflns_theta_min 2.029
_exptl_absorpt_coefficient_mu 2.267
_exptl_absorpt_correction_T_max 0.926
_exptl_absorpt_correction_T_min 0.499
_exptl_absorpt_correction_type analytical
_exptl_absorpt_process_details
;
CrysAlisPro, Oxford Diffraction Ltd.,
Version 1.171.34.44 (release 25-10-2010 CrysAlis171 .NET)
(compiled Oct 25 2010,18:11:34)
Analytical numeric absorption correction using a multifaceted crystal
			model based on expressions derived by R.C. Clark & J.S. Reid.
(Clark, R. C. & Reid, J. S. (1995). Acta Cryst. A51, 887-897)
;
_exptl_crystal_colour yellow-green
_exptl_crystal_density_diffrn 1.859
_exptl_crystal_description lath
_exptl_crystal_F_000 1210
_exptl_crystal_size_max 0.47
_exptl_crystal_size_mid 0.17
_exptl_crystal_size_min 0.04
_refine_diff_density_max 0.575
_refine_diff_density_min -0.619
_refine_diff_density_rms 0.090
_refine_ls_extinction_method none
_refine_ls_goodness_of_fit_ref 1.055
_refine_ls_hydrogen_treatment constr
_refine_ls_matrix_type full
_refine_ls_number_parameters 634
_refine_ls_number_reflns 8625
_refine_ls_number_restraints 321
_refine_ls_restrained_S_all 1.085
_refine_ls_R_factor_all 0.0351
_refine_ls_R_factor_gt 0.0276
_refine_ls_shift/su_max 0.001
_refine_ls_shift/su_mean 0.000
_refine_ls_structure_factor_coef Fsqd
_refine_ls_weighting_details 'w=1/[\s^2^(Fo^2^)+(0.0188P)^2^+0.7799P] where P=(Fo^2^+2Fc^2^)/3'
_refine_ls_weighting_scheme calc
_refine_ls_wR_factor_gt 0.0658
_refine_ls_wR_factor_ref 0.0682
_reflns_Friedel_coverage 0.000
_reflns_number_gt 7365
_reflns_number_total 8625
_reflns_threshold_expression 'I > 2\s(I)'
_cod_data_source_file ja6b02404_si_002.cif
_cod_data_source_block 1
_cod_original_cell_volume 2195.72(7)
_cod_database_code 4130337
_shelx_shelxl_version_number 2014/7
_shelx_space_group_comment
;
The symmetry employed for this shelxl refinement is uniquely defined
by the following loop, which should always be used as a source of
symmetry information in preference to the above space-group names.
They are only intended as comments.
;

loop_
_space_group_symop_operation_xyz
'x, y, z'
'-x, -y, -z'

loop_
_atom_site_label
_atom_site_type_symbol
_atom_site_fract_x
_atom_site_fract_y
_atom_site_fract_z
_atom_site_U_iso_or_equiv
_atom_site_adp_type
_atom_site_occupancy
_atom_site_site_symmetry_order
_atom_site_calc_flag
_atom_site_refinement_flags_posn
_atom_site_refinement_flags_adp
_atom_site_refinement_flags_occupancy
_atom_site_disorder_assembly
_atom_site_disorder_group
Cu1 Cu 0.11088(3) 0.69108(3) 0.19833(2) 0.01757(8) Uani 1 1 d . . . . .
Cu2 Cu 0.09268(3) 0.94347(3) 0.29361(2) 0.01672(8) Uani 1 1 d . . . . .
C1 C 0.3593(3) 0.5306(2) 0.23330(15) 0.0217(6) Uani 1 1 d . . . . .
H1 H 0.3138 0.5279 0.2812 0.026 Uiso 1 1 calc R U . . .
C2 C 0.4833(3) 0.4540(3) 0.22246(17) 0.0276(7) Uani 1 1 d . . . . .
H2 H 0.5216 0.3996 0.2615 0.033 Uiso 1 1 calc R U . . .
C3 C 0.5508(3) 0.4587(3) 0.15282(17) 0.0294(7) Uani 1 1 d . . . . .
H3 H 0.6366 0.4072 0.1430 0.035 Uiso 1 1 calc R U . . .
C4 C 0.4911(3) 0.5394(3) 0.09789(16) 0.0248(6) Uani 1 1 d . . . . .
H4 H 0.5364 0.5441 0.0500 0.030 Uiso 1 1 calc R U . . .
C5 C 0.3651(2) 0.6137(2) 0.11246(14) 0.0190(6) Uani 1 1 d . . . . .
C6 C 0.2987(3) 0.7015(2) 0.05313(15) 0.0223(6) Uani 1 1 d . . . . .
H6A H 0.3600 0.6948 0.0074 0.027 Uiso 1 1 calc R U . . .
H6B H 0.2814 0.7867 0.0633 0.027 Uiso 1 1 calc R U . . .
C7 C 0.1698(2) 0.6817(2) 0.04209(14) 0.0197(6) Uani 1 1 d . . . . .
H7A H 0.1536 0.7180 -0.0078 0.024 Uiso 1 1 calc R U . . .
H7B H 0.1785 0.5919 0.0478 0.024 Uiso 1 1 calc R U . . .
C8 C -0.0544(3) 0.6861(2) 0.09053(15) 0.0221(6) Uani 1 1 d . . . . .
H8A H -0.0508 0.6731 0.0405 0.027 Uiso 1 1 calc R U . . .
H8B H -0.1381 0.7466 0.1037 0.027 Uiso 1 1 calc R U . . .
C9 C -0.0509(3) 0.5635(2) 0.14106(15) 0.0236(6) Uani 1 1 d . . . . .
H9A H -0.1016 0.5182 0.1240 0.028 Uiso 1 1 calc R U . . .
H9B H 0.0406 0.5125 0.1388 0.028 Uiso 1 1 calc R U . . .
C10 C -0.1053(3) 0.5798(2) 0.21791(15) 0.0211(6) Uani 1 1 d . . . . .
C11 C -0.2197(3) 0.5488(3) 0.25186(18) 0.0308(7) Uani 1 1 d . . . . .
H11 H -0.2645 0.5145 0.2265 0.037 Uiso 1 1 calc R U . . .
C12 C -0.2690(3) 0.5674(3) 0.32248(18) 0.0339(7) Uani 1 1 d . . . . .
H12 H -0.3468 0.5454 0.3461 0.041 Uiso 1 1 calc R U . . .
C13 C -0.2027(3) 0.6185(3) 0.35768(16) 0.0300(7) Uani 1 1 d . . . . .
H13 H -0.2349 0.6347 0.4056 0.036 Uiso 1 1 calc R U . . .
C14 C -0.0888(3) 0.6456(2) 0.32154(15) 0.0234(6) Uani 1 1 d . . . . .
H14 H -0.0420 0.6783 0.3466 0.028 Uiso 1 1 calc R U . . .
C15 C 0.0168(3) 0.8737(2) 0.07031(14) 0.0188(6) Uani 1 1 d . . . . .
H15A H -0.0178 0.8905 0.0241 0.023 Uiso 1 1 calc R U . . .
H15B H 0.0959 0.9045 0.0613 0.023 Uiso 1 1 calc R U . . .
C16 C -0.0843(3) 0.9457(2) 0.12351(14) 0.0181(5) Uani 1 1 d . . . . .
C17 C -0.2037(3) 1.0170(2) 0.10414(15) 0.0229(6) Uani 1 1 d . . . . .
H17 H -0.2253 1.0124 0.0592 0.027 Uiso 1 1 calc R U . . .
C18 C -0.2924(3) 1.0949(2) 0.14874(16) 0.0249(6) Uani 1 1 d . . . . .
H18 H -0.3740 1.1421 0.1346 0.030 Uiso 1 1 calc R U . . .
C19 C -0.2607(3) 1.1030(2) 0.21401(15) 0.0228(6) Uani 1 1 d . . . . .
H19 H -0.3206 1.1562 0.2449 0.027 Uiso 1 1 calc R U . . .
C20 C -0.1415(2) 1.0335(2) 0.23425(14) 0.0182(5) Uani 1 1 d . . . . .
C21 C -0.0531(2) 0.9513(2) 0.19039(14) 0.0177(5) Uani 1 1 d . . . . .
C22 C -0.1194(3) 1.1684(2) 0.31302(15) 0.0232(6) Uani 1 1 d . . . . .
H22A H -0.1178 1.1702 0.3643 0.028 Uiso 1 1 calc R U . . .
H22B H -0.2061 1.2186 0.3011 0.028 Uiso 1 1 calc R U . . .
C23 C -0.0140(3) 1.2248(2) 0.26622(15) 0.0232(6) Uani 1 1 d . . . . .
H23A H 0.0076 1.1957 0.2188 0.028 Uiso 1 1 calc R U . . .
H23B H -0.0481 1.3159 0.2578 0.028 Uiso 1 1 calc R U . . .
C24 C 0.1078(3) 1.1917(2) 0.30022(14) 0.0204(6) Uani 1 1 d . . . . .
C25 C 0.1728(3) 1.2773(3) 0.30364(15) 0.0250(6) Uani 1 1 d . . . . .
H25 H 0.1423 1.3611 0.2828 0.030 Uiso 1 1 calc R U . . .
C26 C 0.2822(3) 1.2407(3) 0.33740(15) 0.0274(6) Uani 1 1 d . . . . .
H26 H 0.3287 1.2986 0.3392 0.033 Uiso 1 1 calc R U . . .
C27 C 0.3240(3) 1.1183(3) 0.36877(15) 0.0246(6) Uani 1 1 d . . . . .
H27 H 0.3978 1.0913 0.3934 0.029 Uiso 1 1 calc R U . . .
C28 C 0.2554(3) 1.0377(2) 0.36303(14) 0.0208(6) Uani 1 1 d . . . . .
H28 H 0.2834 0.9538 0.3842 0.025 Uiso 1 1 calc R U . . .
C29 C -0.1825(3) 0.9748(3) 0.36345(15) 0.0248(6) Uani 1 1 d . . . . .
H29A H -0.1887 0.8983 0.3494 0.030 Uiso 1 1 calc R U . . .
H29B H -0.2720 1.0299 0.3703 0.030 Uiso 1 1 calc R U . . .
C30 C -0.1302(3) 0.9418(3) 0.43509(15) 0.0308(7) Uani 1 1 d . . . . .
H30A H -0.0961 1.0100 0.4412 0.037 Uiso 1 1 calc R U . . .
H30B H -0.2037 0.9355 0.4745 0.037 Uiso 1 1 calc R U . . .
C31 C -0.0242(3) 0.8235(3) 0.44282(15) 0.0265(6) Uani 1 1 d . . . . .
C32 C -0.0371(3) 0.7308(3) 0.50030(17) 0.0427(9) Uani 1 1 d . . . . .
H32 H -0.1144 0.7405 0.5347 0.051 Uiso 1 1 calc R U . . .
C33 C 0.0626(3) 0.6244(3) 0.50735(19) 0.0523(10) Uani 1 1 d . . . . .
H33 H 0.0552 0.5603 0.5468 0.063 Uiso 1 1 calc R U . . .
C34 C 0.1735(3) 0.6120(3) 0.45631(18) 0.0379(8) Uani 1 1 d . . . . .
H34 H 0.2440 0.5397 0.4601 0.045 Uiso 1 1 calc R U . . .
C35 C 0.1795(3) 0.7061(2) 0.40035(15) 0.0230(6) Uani 1 1 d . . . . .
H35 H 0.2558 0.6974 0.3652 0.028 Uiso 1 1 calc R U . . .
C36 C 0.3384(3) 0.8700(2) 0.20507(15) 0.0207(6) Uani 1 1 d . . . . .
H36 H 0.2870 0.8837 0.1678 0.025 Uiso 1 1 calc R U . . .
C37 C 0.5441(3) 0.8507(3) 0.24180(18) 0.0424(9) Uani 1 1 d . . . . .
H37A H 0.5326 0.9336 0.2527 0.064 Uiso 1 1 calc R U . . .
H37B H 0.6363 0.8157 0.2238 0.064 Uiso 1 1 calc R U . . .
H37C H 0.5172 0.7977 0.2857 0.064 Uiso 1 1 calc R U . . .
C38 C 0.5244(3) 0.8692(3) 0.11146(16) 0.0338(7) Uani 1 1 d . . . . .
H38A H 0.4587 0.8784 0.0806 0.051 Uiso 1 1 calc R U . . .
H38B H 0.5953 0.7949 0.1037 0.051 Uiso 1 1 calc R U . . .
H38C H 0.5596 0.9418 0.0993 0.051 Uiso 1 1 calc R U . . .
N1 N 0.2984(2) 0.60867(19) 0.18098(12) 0.0178(5) Uani 1 1 d . . . . .
N2 N 0.0552(2) 0.73780(19) 0.09347(11) 0.0176(5) Uani 1 1 d . . . . .
N3 N -0.0395(2) 0.62862(19) 0.25300(12) 0.0199(5) Uani 1 1 d . . . . .
N4 N -0.1009(2) 1.03750(19) 0.30252(11) 0.0184(5) Uani 1 1 d . . . . .
N5 N 0.1500(2) 1.07234(19) 0.32866(11) 0.0184(5) Uani 1 1 d . . . . .
N6 N 0.0831(2) 0.8107(2) 0.39234(12) 0.0209(5) Uani 1 1 d . . . . .
N7 N 0.4641(2) 0.8579(2) 0.18696(12) 0.0239(5) Uani 1 1 d . . . . .
O1 O 0.05968(16) 0.88338(15) 0.21288(9) 0.0173(4) Uani 1 1 d . . . . .
O2 O 0.28242(17) 0.86441(16) 0.26898(10) 0.0200(4) Uani 1 1 d . . . . .
Sb1 Sb 0.27145(2) 0.23918(2) 0.07675(2) 0.02055(6) Uani 1 1 d . . . . .
F1 F 0.45419(16) 0.19973(18) 0.05720(10) 0.0404(5) Uani 1 1 d . . . . .
F2 F 0.27144(17) 0.11339(16) 0.02742(9) 0.0352(4) Uani 1 1 d . . . . .
F3 F 0.08815(15) 0.27978(16) 0.09417(9) 0.0333(4) Uani 1 1 d . . . . .
F4 F 0.26931(19) 0.36424(16) 0.12673(10) 0.0397(5) Uani 1 1 d . . . . .
F5 F 0.27959(18) 0.12597(15) 0.16219(9) 0.0352(4) Uani 1 1 d . . . . .
F6 F 0.26402(16) 0.35321(16) -0.00881(9) 0.0342(4) Uani 1 1 d . . . . .
Sb2 Sb 0.54025(17) 0.26232(15) 0.47762(9) 0.0232(2) Uani 0.697(4) 1 d D U P A 1
F7 F 0.5213(3) 0.2846(3) 0.57312(15) 0.0390(8) Uani 0.697(4) 1 d D U P A 1
F8 F 0.7200(3) 0.2094(5) 0.4744(2) 0.0776(15) Uani 0.697(4) 1 d D U P A 1
F9 F 0.5596(9) 0.2401(7) 0.3806(3) 0.0387(15) Uani 0.697(4) 1 d D U P A 1
F10 F 0.3594(3) 0.3107(5) 0.4802(3) 0.0617(13) Uani 0.697(4) 1 d D U P A 1
F11 F 0.5353(5) 0.0999(3) 0.5053(2) 0.0795(13) Uani 0.697(4) 1 d D U P A 1
F12 F 0.5468(5) 0.4224(3) 0.4445(2) 0.0840(14) Uani 0.697(4) 1 d D U P A 1
Sb2' Sb 0.5299(4) 0.2829(3) 0.4619(2) 0.0204(5) Uani 0.303(4) 1 d D U P A 2
F7' F 0.5003(8) 0.3538(9) 0.5455(5) 0.056(2) Uani 0.303(4) 1 d D U P A 2
F8' F 0.6875(7) 0.3236(9) 0.4331(5) 0.065(2) Uani 0.303(4) 1 d D U P A 2
F9' F 0.556(2) 0.2146(16) 0.3772(7) 0.028(2) Uani 0.303(4) 1 d D U P A 2
F10' F 0.3711(8) 0.2457(9) 0.4881(6) 0.045(2) Uani 0.303(4) 1 d D U P A 2
F11' F 0.6162(9) 0.1313(8) 0.5061(4) 0.065(2) Uani 0.303(4) 1 d D U P A 2
F12' F 0.4458(10) 0.4316(6) 0.4114(5) 0.079(3) Uani 0.303(4) 1 d D U P A 2

loop_
_atom_site_aniso_label
_atom_site_aniso_U_11
_atom_site_aniso_U_22
_atom_site_aniso_U_33
_atom_site_aniso_U_23
_atom_site_aniso_U_13
_atom_site_aniso_U_12
Cu1 0.01558(17) 0.01760(16) 0.01774(17) -0.00239(13) -0.00117(12) -0.00266(13)
Cu2 0.01487(16) 0.01633(16) 0.01686(17) -0.00532(13) -0.00054(12) -0.00015(13)
C1 0.0207(14) 0.0206(13) 0.0244(15) -0.0025(12) -0.0039(11) -0.0066(11)
C2 0.0216(15) 0.0234(14) 0.0369(17) -0.0019(13) -0.0105(13) -0.0021(12)
C3 0.0181(14) 0.0270(15) 0.0412(18) -0.0087(14) -0.0044(12) -0.0007(12)
C4 0.0177(14) 0.0264(15) 0.0315(16) -0.0100(13) 0.0000(11) -0.0063(12)
C5 0.0170(13) 0.0181(13) 0.0239(14) -0.0057(11) -0.0004(11) -0.0080(11)
C6 0.0199(14) 0.0220(14) 0.0217(14) -0.0043(12) 0.0020(11) -0.0031(12)
C7 0.0214(14) 0.0210(13) 0.0157(13) -0.0060(11) -0.0004(10) -0.0033(11)
C8 0.0208(14) 0.0236(14) 0.0236(15) -0.0062(12) -0.0048(11) -0.0055(12)
C9 0.0209(14) 0.0207(14) 0.0323(16) -0.0086(12) -0.0022(12) -0.0083(12)
C10 0.0188(14) 0.0116(12) 0.0293(15) -0.0002(11) -0.0023(11) -0.0011(11)
C11 0.0235(16) 0.0222(15) 0.047(2) -0.0048(14) -0.0028(13) -0.0093(13)
C12 0.0212(15) 0.0298(16) 0.0433(19) -0.0003(15) 0.0072(13) -0.0067(13)
C13 0.0229(15) 0.0297(16) 0.0273(16) 0.0032(13) 0.0022(12) -0.0006(13)
C14 0.0223(15) 0.0218(14) 0.0223(15) 0.0017(12) -0.0034(11) -0.0034(12)
C15 0.0207(14) 0.0198(13) 0.0149(13) -0.0014(11) -0.0022(10) -0.0050(11)
C16 0.0209(14) 0.0128(12) 0.0185(14) 0.0003(10) -0.0033(10) -0.0030(11)
C17 0.0239(15) 0.0221(14) 0.0230(15) -0.0009(12) -0.0088(11) -0.0047(12)
C18 0.0161(14) 0.0207(14) 0.0352(17) -0.0037(12) -0.0066(12) 0.0010(11)
C19 0.0162(14) 0.0187(13) 0.0290(16) -0.0052(12) -0.0010(11) 0.0017(11)
C20 0.0196(13) 0.0162(12) 0.0179(13) -0.0023(11) -0.0016(10) -0.0046(11)
C21 0.0146(13) 0.0130(12) 0.0230(14) 0.0002(11) -0.0009(10) -0.0029(10)
C22 0.0195(14) 0.0177(13) 0.0311(16) -0.0115(12) -0.0021(11) 0.0014(11)
C23 0.0261(15) 0.0133(12) 0.0267(15) -0.0041(11) -0.0039(12) 0.0010(11)
C24 0.0242(14) 0.0195(13) 0.0135(13) -0.0033(11) 0.0029(10) -0.0027(11)
C25 0.0308(16) 0.0191(14) 0.0221(15) -0.0024(12) 0.0006(12) -0.0054(12)
C26 0.0306(16) 0.0282(15) 0.0269(16) -0.0043(13) -0.0014(12) -0.0147(13)
C27 0.0237(15) 0.0268(15) 0.0248(15) -0.0067(12) -0.0038(12) -0.0071(12)
C28 0.0238(14) 0.0177(13) 0.0178(14) -0.0034(11) -0.0008(11) -0.0016(11)
C29 0.0179(14) 0.0265(15) 0.0230(15) -0.0002(12) 0.0020(11) -0.0009(12)
C30 0.0283(16) 0.0362(17) 0.0169(15) -0.0028(13) 0.0043(12) 0.0027(14)
C31 0.0236(15) 0.0350(16) 0.0196(15) -0.0041(13) -0.0029(11) -0.0059(13)
C32 0.0325(18) 0.055(2) 0.0261(17) 0.0110(16) -0.0009(13) -0.0028(16)
C33 0.041(2) 0.057(2) 0.039(2) 0.0296(18) -0.0047(16) -0.0062(18)
C34 0.0264(17) 0.0348(18) 0.043(2) 0.0102(15) -0.0092(14) -0.0010(14)
C35 0.0209(14) 0.0242(14) 0.0232(15) -0.0013(12) -0.0061(11) -0.0046(12)
C36 0.0226(15) 0.0155(13) 0.0244(15) -0.0061(11) -0.0030(11) -0.0041(11)
C37 0.0201(16) 0.064(2) 0.0346(19) 0.0055(17) -0.0062(13) -0.0054(16)
C38 0.0290(17) 0.0387(18) 0.0310(17) -0.0093(14) 0.0103(13) -0.0119(14)
N1 0.0181(11) 0.0129(10) 0.0231(12) -0.0048(9) -0.0012(9) -0.0050(9)
N2 0.0183(11) 0.0167(11) 0.0173(11) -0.0041(9) -0.0016(9) -0.0036(9)
N3 0.0161(11) 0.0151(11) 0.0239(12) 0.0008(9) -0.0009(9) -0.0010(9)
N4 0.0181(11) 0.0160(11) 0.0177(11) -0.0056(9) 0.0023(9) -0.0006(9)
N5 0.0207(12) 0.0172(11) 0.0157(11) -0.0059(9) 0.0007(9) -0.0023(9)
N6 0.0203(12) 0.0203(11) 0.0209(12) -0.0036(10) -0.0036(9) -0.0025(10)
N7 0.0183(12) 0.0228(12) 0.0262(13) -0.0053(10) 0.0046(9) -0.0025(10)
O1 0.0154(9) 0.0158(9) 0.0192(9) -0.0066(8) -0.0022(7) 0.0004(7)
O2 0.0163(9) 0.0203(9) 0.0204(10) -0.0053(8) 0.0004(7) -0.0006(8)
Sb1 0.02110(10) 0.02173(10) 0.01828(10) -0.00286(7) -0.00288(7) -0.00490(8)
F1 0.0208(9) 0.0564(12) 0.0410(11) -0.0032(9) -0.0087(8) -0.0054(9)
F2 0.0423(11) 0.0368(10) 0.0314(10) -0.0192(8) -0.0011(8) -0.0114(8)
F3 0.0224(9) 0.0410(10) 0.0315(10) -0.0049(8) 0.0030(7) -0.0055(8)
F4 0.0569(12) 0.0282(9) 0.0424(11) -0.0125(8) -0.0180(9) -0.0120(9)
F5 0.0517(11) 0.0255(9) 0.0193(9) 0.0020(7) -0.0025(8) -0.0015(8)
F6 0.0303(9) 0.0433(10) 0.0266(9) 0.0106(8) -0.0055(7) -0.0157(8)
Sb2 0.0197(3) 0.0222(4) 0.0242(5) -0.0069(3) -0.0012(3) 0.0008(3)
F7 0.0329(15) 0.056(2) 0.0248(15) -0.0130(14) -0.0025(12) -0.0029(15)
F8 0.0223(14) 0.151(4) 0.071(2) -0.081(3) -0.0076(14) 0.0050(18)
F9 0.029(2) 0.055(4) 0.0309(18) -0.0201(17) -0.0036(15) 0.000(2)
F10 0.0237(15) 0.111(3) 0.039(2) -0.029(3) -0.0079(13) 0.014(2)
F11 0.142(4) 0.0332(16) 0.075(2) 0.0152(16) -0.056(3) -0.031(2)
F12 0.162(4) 0.0409(17) 0.049(2) -0.0099(15) 0.020(2) -0.048(2)
Sb2' 0.0162(7) 0.0245(11) 0.0235(12) -0.0129(8) 0.0003(7) -0.0057(7)
F7' 0.050(4) 0.084(5) 0.054(4) -0.056(4) 0.013(3) -0.031(4)
F8' 0.048(3) 0.100(5) 0.076(5) -0.068(4) 0.032(3) -0.056(4)
F9' 0.019(4) 0.041(5) 0.029(3) -0.027(3) 0.002(3) -0.005(4)
F10' 0.028(3) 0.078(5) 0.046(4) -0.046(4) 0.019(3) -0.034(4)
F11' 0.074(5) 0.053(4) 0.041(4) -0.003(3) -0.014(4) 0.027(3)
F12' 0.098(5) 0.027(3) 0.068(5) -0.001(3) 0.018(4) 0.028(3)

loop_
_atom_type_symbol
_atom_type_description
_atom_type_scat_dispersion_real
_atom_type_scat_dispersion_imag
_atom_type_scat_source
C C 0.0033 0.0016 'International Tables Vol C Tables 4.2.6.8 and 6.1.1.4'
H H 0.0000 0.0000 'International Tables Vol C Tables 4.2.6.8 and 6.1.1.4'
Cu Cu 0.3201 1.2651 'International Tables Vol C Tables 4.2.6.8 and 6.1.1.4'
F F 0.0171 0.0103 'International Tables Vol C Tables 4.2.6.8 and 6.1.1.4'
N N 0.0061 0.0033 'International Tables Vol C Tables 4.2.6.8 and 6.1.1.4'
O O 0.0106 0.0060 'International Tables Vol C Tables 4.2.6.8 and 6.1.1.4'
Sb Sb -0.5866 1.5461 'International Tables Vol C Tables 4.2.6.8 and 6.1.1.4'

loop_
_geom_angle_atom_site_label_1
_geom_angle_atom_site_label_2
_geom_angle_atom_site_label_3
_geom_angle
N1 Cu1 N3 131.15(9)
N1 Cu1 N2 103.80(9)
N3 Cu1 N2 99.68(9)
N1 Cu1 O1 116.42(8)
N3 Cu1 O1 104.59(8)
N2 Cu1 O1 92.32(7)
N1 Cu1 Cu2 104.29(6)
N3 Cu1 Cu2 101.42(6)
N2 Cu1 Cu2 117.85(6)
O1 Cu1 Cu2 25.72(5)
O1 Cu2 O2 89.16(7)
O1 Cu2 N5 147.93(8)
O2 Cu2 N5 85.88(8)
O1 Cu2 N4 85.42(8)
O2 Cu2 N4 171.09(8)
N5 Cu2 N4 94.97(9)
O1 Cu2 N6 111.47(8)
O2 Cu2 N6 90.41(8)
N5 Cu2 N6 100.24(8)
N4 Cu2 N6 98.15(8)
O1 Cu2 Cu1 29.00(5)
O2 Cu2 Cu1 74.41(5)
N5 Cu2 Cu1 159.30(6)
N4 Cu2 Cu1 103.52(6)
N6 Cu2 Cu1 86.42(6)
N1 C1 C2 124.5(3)
N1 C1 H1 117.8
C2 C1 H1 117.8
C1 C2 C3 117.9(3)
C1 C2 H2 121.0
C3 C2 H2 121.0
C4 C3 C2 118.9(3)
C4 C3 H3 120.5
C2 C3 H3 120.5
C3 C4 C5 120.3(3)
C3 C4 H4 119.9
C5 C4 H4 119.9
N1 C5 C4 120.8(2)
N1 C5 C6 118.4(2)
C4 C5 C6 120.8(2)
C5 C6 C7 115.8(2)
C5 C6 H6A 108.3
C7 C6 H6A 108.3
C5 C6 H6B 108.3
C7 C6 H6B 108.3
H6A C6 H6B 107.4
N2 C7 C6 113.3(2)
N2 C7 H7A 108.9
C6 C7 H7A 108.9
N2 C7 H7B 108.9
C6 C7 H7B 108.9
H7A C7 H7B 107.7
N2 C8 C9 112.8(2)
N2 C8 H8A 109.0
C9 C8 H8A 109.0
N2 C8 H8B 109.0
C9 C8 H8B 109.0
H8A C8 H8B 107.8
C10 C9 C8 113.1(2)
C10 C9 H9A 109.0
C8 C9 H9A 109.0
C10 C9 H9B 109.0
C8 C9 H9B 109.0
H9A C9 H9B 107.8
N3 C10 C11 120.8(3)
N3 C10 C9 117.4(2)
C11 C10 C9 121.8(3)
C12 C11 C10 120.4(3)
C12 C11 H11 119.8
C10 C11 H11 119.8
C13 C12 C11 118.5(3)
C13 C12 H12 120.7
C11 C12 H12 120.7
C14 C13 C12 118.3(3)
C14 C13 H13 120.9
C12 C13 H13 120.9
N3 C14 C13 124.1(3)
N3 C14 H14 117.9
C13 C14 H14 117.9
N2 C15 C16 114.9(2)
N2 C15 H15A 108.5
C16 C15 H15A 108.5
N2 C15 H15B 108.5
C16 C15 H15B 108.5
H15A C15 H15B 107.5
C17 C16 C21 119.1(2)
C17 C16 C15 120.5(2)
C21 C16 C15 120.1(2)
C16 C17 C18 121.8(3)
C16 C17 H17 119.1
C18 C17 H17 119.1
C19 C18 C17 119.4(2)
C19 C18 H18 120.3
C17 C18 H18 120.3
C18 C19 C20 119.9(2)
C18 C19 H19 120.1
C20 C19 H19 120.1
C19 C20 C21 120.9(2)
C19 C20 N4 123.0(2)
C21 C20 N4 116.0(2)
O1 C21 C16 122.1(2)
O1 C21 C20 119.0(2)
C16 C21 C20 118.9(2)
N4 C22 C23 112.0(2)
N4 C22 H22A 109.2
C23 C22 H22A 109.2
N4 C22 H22B 109.2
C23 C22 H22B 109.2
H22A C22 H22B 107.9
C24 C23 C22 112.2(2)
C24 C23 H23A 109.2
C22 C23 H23A 109.2
C24 C23 H23B 109.2
C22 C23 H23B 109.2
H23A C23 H23B 107.9
N5 C24 C25 121.2(3)
N5 C24 C23 115.9(2)
C25 C24 C23 122.9(2)
C26 C25 C24 119.6(3)
C26 C25 H25 120.2
C24 C25 H25 120.2
C25 C26 C27 119.4(3)
C25 C26 H26 120.3
C27 C26 H26 120.3
C28 C27 C26 118.0(3)
C28 C27 H27 121.0
C26 C27 H27 121.0
N5 C28 C27 122.9(3)
N5 C28 H28 118.6
C27 C28 H28 118.6
N4 C29 C30 114.6(2)
N4 C29 H29A 108.6
C30 C29 H29A 108.6
N4 C29 H29B 108.6
C30 C29 H29B 108.6
H29A C29 H29B 107.6
C31 C30 C29 114.8(2)
C31 C30 H30A 108.6
C29 C30 H30A 108.6
C31 C30 H30B 108.6
C29 C30 H30B 108.6
H30A C30 H30B 107.5
N6 C31 C32 121.3(3)
N6 C31 C30 118.2(3)
C32 C31 C30 120.6(3)
C33 C32 C31 119.6(3)
C33 C32 H32 120.2
C31 C32 H32 120.2
C32 C33 C34 119.1(3)
C32 C33 H33 120.4
C34 C33 H33 120.4
C35 C34 C33 118.4(3)
C35 C34 H34 120.8
C33 C34 H34 120.8
N6 C35 C34 123.4(3)
N6 C35 H35 118.3
C34 C35 H35 118.3
O2 C36 N7 123.3(3)
O2 C36 H36 118.3
N7 C36 H36 118.3
N7 C37 H37A 109.5
N7 C37 H37B 109.5
H37A C37 H37B 109.5
N7 C37 H37C 109.5
H37A C37 H37C 109.5
H37B C37 H37C 109.5
N7 C38 H38A 109.5
N7 C38 H38B 109.5
H38A C38 H38B 109.5
N7 C38 H38C 109.5
H38A C38 H38C 109.5
H38B C38 H38C 109.5
C1 N1 C5 117.6(2)
C1 N1 Cu1 121.32(18)
C5 N1 Cu1 120.28(18)
C8 N2 C15 109.1(2)
C8 N2 C7 108.0(2)
C15 N2 C7 108.9(2)
C8 N2 Cu1 111.06(16)
C15 N2 Cu1 111.89(15)
C7 N2 Cu1 107.72(15)
C14 N3 C10 117.8(2)
C14 N3 Cu1 122.65(19)
C10 N3 Cu1 119.10(18)
C20 N4 C22 111.0(2)
C20 N4 C29 108.3(2)
C22 N4 C29 109.7(2)
C20 N4 Cu2 104.95(15)
C22 N4 Cu2 110.92(16)
C29 N4 Cu2 111.83(16)
C24 N5 C28 118.8(2)
C24 N5 Cu2 118.82(18)
C28 N5 Cu2 119.66(17)
C35 N6 C31 118.1(2)
C35 N6 Cu2 119.90(18)
C31 N6 Cu2 121.56(18)
C36 N7 C38 121.3(3)
C36 N7 C37 120.0(2)
C38 N7 C37 118.1(2)
C21 O1 Cu2 111.33(15)
C21 O1 Cu1 114.30(15)
Cu2 O1 Cu1 125.28(9)
C36 O2 Cu2 121.60(17)
F4 Sb1 F5 90.30(8)
F4 Sb1 F1 90.76(9)
F5 Sb1 F1 90.46(8)
F4 Sb1 F2 179.20(8)
F5 Sb1 F2 89.31(8)
F1 Sb1 F2 89.94(8)
F4 Sb1 F3 89.78(8)
F5 Sb1 F3 90.68(8)
F1 Sb1 F3 178.73(8)
F2 Sb1 F3 89.53(8)
F4 Sb1 F6 89.43(8)
F5 Sb1 F6 179.64(8)
F1 Sb1 F6 89.31(8)
F2 Sb1 F6 90.97(8)
F3 Sb1 F6 89.55(7)
F12 Sb2 F11 176.62(19)
F12 Sb2 F8 91.7(2)
F11 Sb2 F8 88.1(2)
F12 Sb2 F7 92.02(17)
F11 Sb2 F7 91.36(17)
F8 Sb2 F7 90.13(15)
F12 Sb2 F10 89.8(2)
F11 Sb2 F10 90.3(2)
F8 Sb2 F10 178.2(2)
F7 Sb2 F10 90.78(18)
F12 Sb2 F9 87.8(3)
F11 Sb2 F9 88.8(3)
F8 Sb2 F9 89.8(3)
F7 Sb2 F9 179.9(3)
F10 Sb2 F9 89.2(3)
F11' Sb2' F10' 92.2(5)
F11' Sb2' F8' 89.4(5)
F10' Sb2' F8' 178.2(5)
F11' Sb2' F12' 176.1(4)
F10' Sb2' F12' 88.2(5)
F8' Sb2' F12' 90.1(5)
F11' Sb2' F7' 92.5(4)
F10' Sb2' F7' 89.7(4)
F8' Sb2' F7' 91.0(3)
F12' Sb2' F7' 91.4(4)
F11' Sb2' F9' 88.7(7)
F10' Sb2' F9' 89.7(7)
F8' Sb2' F9' 89.5(7)
F12' Sb2' F9' 87.4(7)
F7' Sb2' F9' 178.6(7)

loop_
_geom_bond_atom_site_label_1
_geom_bond_atom_site_label_2
_geom_bond_distance
Cu1 N1 1.965(2)
Cu1 N3 1.989(2)
Cu1 N2 2.129(2)
Cu1 O1 2.1691(17)
Cu1 Cu2 3.6527(4)
Cu2 O1 1.9419(17)
Cu2 O2 1.9907(17)
Cu2 N5 2.025(2)
Cu2 N4 2.048(2)
Cu2 N6 2.180(2)
C1 N1 1.340(3)
C1 C2 1.375(4)
C1 H1 0.9500
C2 C3 1.386(4)
C2 H2 0.9500
C3 C4 1.381(4)
C3 H3 0.9500
C4 C5 1.390(4)
C4 H4 0.9500
C5 N1 1.365(3)
C5 C6 1.503(4)
C6 C7 1.535(4)
C6 H6A 0.9900
C6 H6B 0.9900
C7 N2 1.492(3)
C7 H7A 0.9900
C7 H7B 0.9900
C8 N2 1.484(3)
C8 C9 1.531(4)
C8 H8A 0.9900
C8 H8B 0.9900
C9 C10 1.500(4)
C9 H9A 0.9900
C9 H9B 0.9900
C10 N3 1.355(4)
C10 C11 1.388(4)
C11 C12 1.386(4)
C11 H11 0.9500
C12 C13 1.379(4)
C12 H12 0.9500
C13 C14 1.375(4)
C13 H13 0.9500
C14 N3 1.345(3)
C14 H14 0.9500
C15 N2 1.486(3)
C15 C16 1.512(3)
C15 H15A 0.9900
C15 H15B 0.9900
C16 C17 1.388(4)
C16 C21 1.404(4)
C17 C18 1.389(4)
C17 H17 0.9500
C18 C19 1.385(4)
C18 H18 0.9500
C19 C20 1.387(4)
C19 H19 0.9500
C20 C21 1.407(3)
C20 N4 1.470(3)
C21 O1 1.342(3)
C22 N4 1.501(3)
C22 C23 1.520(4)
C22 H22A 0.9900
C22 H22B 0.9900
C23 C24 1.501(4)
C23 H23A 0.9900
C23 H23B 0.9900
C24 N5 1.345(3)
C24 C25 1.379(4)
C25 C26 1.377(4)
C25 H25 0.9500
C26 C27 1.389(4)
C26 H26 0.9500
C27 C28 1.373(4)
C27 H27 0.9500
C28 N5 1.347(3)
C28 H28 0.9500
C29 N4 1.510(3)
C29 C30 1.522(4)
C29 H29A 0.9900
C29 H29B 0.9900
C30 C31 1.501(4)
C30 H30A 0.9900
C30 H30B 0.9900
C31 N6 1.348(3)
C31 C32 1.383(4)
C32 C33 1.376(5)
C32 H32 0.9500
C33 C34 1.382(5)
C33 H33 0.9500
C34 C35 1.365(4)
C34 H34 0.9500
C35 N6 1.345(3)
C35 H35 0.9500
C36 O2 1.251(3)
C36 N7 1.308(3)
C36 H36 0.9500
C37 N7 1.462(4)
C37 H37A 0.9800
C37 H37B 0.9800
C37 H37C 0.9800
C38 N7 1.460(3)
C38 H38A 0.9800
C38 H38B 0.9800
C38 H38C 0.9800
Sb1 F4 1.8663(16)
Sb1 F5 1.8711(16)
Sb1 F1 1.8728(17)
Sb1 F2 1.8728(16)
Sb1 F3 1.8770(16)
Sb1 F6 1.8777(16)
Sb2 F12 1.831(3)
Sb2 F11 1.841(3)
Sb2 F8 1.853(3)
Sb2 F7 1.859(3)
Sb2 F10 1.865(4)
Sb2 F9 1.888(5)
Sb2' F11' 1.838(7)
Sb2' F10' 1.838(8)
Sb2' F8' 1.848(7)
Sb2' F12' 1.857(7)
Sb2' F7' 1.867(7)
Sb2' F9' 1.875(9)

loop_
_geom_torsion_atom_site_label_1
_geom_torsion_atom_site_label_2
_geom_torsion_atom_site_label_3
_geom_torsion_atom_site_label_4
_geom_torsion
N1 C1 C2 C3 0.8(4)
C1 C2 C3 C4 0.1(4)
C2 C3 C4 C5 -0.5(4)
C3 C4 C5 N1 0.2(4)
C3 C4 C5 C6 -179.7(3)
N1 C5 C6 C7 -58.8(3)
C4 C5 C6 C7 121.0(3)
C5 C6 C7 N2 81.5(3)
N2 C8 C9 C10 80.5(3)
C8 C9 C10 N3 -65.4(3)
C8 C9 C10 C11 113.4(3)
N3 C10 C11 C12 0.1(4)
C9 C10 C11 C12 -178.6(3)
C10 C11 C12 C13 0.7(4)
C11 C12 C13 C14 -1.7(4)
C12 C13 C14 N3 2.0(4)
N2 C15 C16 C17 -119.9(3)
N2 C15 C16 C21 66.8(3)
C21 C16 C17 C18 0.8(4)
C15 C16 C17 C18 -172.6(2)
C16 C17 C18 C19 0.7(4)
C17 C18 C19 C20 -0.2(4)
C18 C19 C20 C21 -2.0(4)
C18 C19 C20 N4 179.8(2)
C17 C16 C21 O1 178.9(2)
C15 C16 C21 O1 -7.7(4)
C17 C16 C21 C20 -2.8(4)
C15 C16 C21 C20 170.6(2)
C19 C20 C21 O1 -178.2(2)
N4 C20 C21 O1 0.1(3)
C19 C20 C21 C16 3.5(4)
N4 C20 C21 C16 -178.2(2)
N4 C22 C23 C24 -83.5(3)
C22 C23 C24 N5 45.4(3)
C22 C23 C24 C25 -133.6(3)
N5 C24 C25 C26 -0.7(4)
C23 C24 C25 C26 178.3(3)
C24 C25 C26 C27 -1.2(4)
C25 C26 C27 C28 1.6(4)
C26 C27 C28 N5 -0.2(4)
N4 C29 C30 C31 -82.2(3)
C29 C30 C31 N6 55.4(4)
C29 C30 C31 C32 -124.6(3)
N6 C31 C32 C33 1.6(5)
C30 C31 C32 C33 -178.4(3)
C31 C32 C33 C34 -0.5(6)
C32 C33 C34 C35 -0.4(6)
C33 C34 C35 N6 0.2(5)
C2 C1 N1 C5 -1.1(4)
C2 C1 N1 Cu1 168.4(2)
C4 C5 N1 C1 0.6(4)
C6 C5 N1 C1 -179.5(2)
C4 C5 N1 Cu1 -169.00(19)
C6 C5 N1 Cu1 10.9(3)
C9 C8 N2 C15 -155.8(2)
C9 C8 N2 C7 86.0(3)
C9 C8 N2 Cu1 -31.9(2)
C16 C15 N2 C8 71.5(3)
C16 C15 N2 C7 -170.8(2)
C16 C15 N2 Cu1 -51.8(3)
C6 C7 N2 C8 -165.6(2)
C6 C7 N2 C15 76.0(3)
C6 C7 N2 Cu1 -45.5(2)
C13 C14 N3 C10 -1.2(4)
C13 C14 N3 Cu1 170.9(2)
C11 C10 N3 C14 0.1(4)
C9 C10 N3 C14 178.9(2)
C11 C10 N3 Cu1 -172.3(2)
C9 C10 N3 Cu1 6.5(3)
C19 C20 N4 C22 -49.8(3)
C21 C20 N4 C22 131.9(2)
C19 C20 N4 C29 70.7(3)
C21 C20 N4 C29 -107.5(2)
C19 C20 N4 Cu2 -169.7(2)
C21 C20 N4 Cu2 12.0(3)
C23 C22 N4 C20 -76.0(3)
C23 C22 N4 C29 164.3(2)
C23 C22 N4 Cu2 40.2(3)
C30 C29 N4 C20 165.0(2)
C30 C29 N4 C22 -73.7(3)
C30 C29 N4 Cu2 49.8(3)
C25 C24 N5 C28 2.2(4)
C23 C24 N5 C28 -176.9(2)
C25 C24 N5 Cu2 -159.2(2)
C23 C24 N5 Cu2 21.8(3)
C27 C28 N5 C24 -1.8(4)
C27 C28 N5 Cu2 159.5(2)
C34 C35 N6 C31 0.9(4)
C34 C35 N6 Cu2 -171.9(2)
C32 C31 N6 C35 -1.8(4)
C30 C31 N6 C35 178.2(3)
C32 C31 N6 Cu2 170.9(2)
C30 C31 N6 Cu2 -9.1(4)
O2 C36 N7 C38 -178.0(2)
O2 C36 N7 C37 -6.9(4)
C16 C21 O1 Cu2 164.9(2)
C20 C21 O1 Cu2 -13.3(3)
C16 C21 O1 Cu1 -46.1(3)
C20 C21 O1 Cu1 135.65(19)
N7 C36 O2 Cu2 156.4(2)
